data_7229456
loop_
_publ_author_name
'Fu, Hong-Yu'
'Liu, Xiao-Jing'
'Xia, Min'

_publ_section_title
;
 Tunable solid state emission of novel V-shaped fluorophores by subtle
 structure modification: polymorphism, mechanofluoro-chromism and
 micro-fabrication
;
_journal_issue 80
_journal_name_full 'RSC Adv.'
_journal_page_first 50720
_journal_paper_doi 10.1039/C7RA10432D
_journal_volume 7
_journal_year 2017
_chemical_formula_moiety 'C23 H20 N2 S'
_chemical_formula_sum 'C23 H20 N2 S'
_chemical_formula_weight 356.47
_space_group_crystal_system monoclinic
_space_group_IT_number 14
_space_group_name_Hall '-P 2ybc'
_space_group_name_H-M_alt 'P 1 21/c 1'
_symmetry_space_group_name_Hall '-P 2ybc'
_symmetry_space_group_name_H-M 'P 1 21/c 1'
_atom_sites_solution_hydrogens geom
_atom_sites_solution_primary direct
_audit_creation_date 2017-05-11
_audit_creation_method
;
Olex2 1.2
(compiled 2017.03.28 svn.r3405 for OlexSys, GUI svn.r5335)
;
_audit_update_record
;
2017-05-23 deposited with the CCDC.
2017-10-26 downloaded from the CCDC.
;
_cell_angle_alpha 90
_cell_angle_beta 90.907(5)
_cell_angle_gamma 90
_cell_formula_units_Z 8
_cell_length_a 12.0528(7)
_cell_length_b 7.5440(3)
_cell_length_c 40.438(2)
_cell_measurement_reflns_used 3932
_cell_measurement_temperature 120
_cell_measurement_theta_max 29.2597
_cell_measurement_theta_min 2.8762
_cell_volume 3676.4(3)
_computing_cell_refinement
;
CrysAlisPro, Agilent Technologies,
Version 1.171.35.11 (release 16-05-2011 CrysAlis171 .NET)
(compiled May 16 2011,17:55:39)
;
_computing_data_collection
;
CrysAlisPro, Agilent Technologies,
Version 1.171.35.11 (release 16-05-2011 CrysAlis171 .NET)
(compiled May 16 2011,17:55:39)
;
_computing_data_reduction
;
CrysAlisPro, Agilent Technologies,
Version 1.171.35.11 (release 16-05-2011 CrysAlis171 .NET)
(compiled May 16 2011,17:55:39)
;
_computing_molecular_graphics 'Olex2 (Dolomanov et al., 2009)'
_computing_publication_material 'Olex2 (Dolomanov et al., 2009)'
_computing_structure_refinement 'ShelXL (Sheldrick, 2015)'
_computing_structure_solution 'ShelXS (Sheldrick, 2008)'
_diffrn_ambient_temperature 120
_diffrn_detector_area_resol_mean 10.3592
_diffrn_measured_fraction_theta_full 0.996
_diffrn_measured_fraction_theta_max 0.996
_diffrn_measurement_details
;
#__ type_ start__ end____ width___ exp.time_
  1 omega  -38.00   51.25   0.7500    2.5000
omega____ theta____ kappa____ phi______ frames
    -      -11.4683   38.0000 -180.0000 119

#__ type_ start__ end____ width___ exp.time_
  2 omega  -87.00   15.00   0.7500    2.5000
omega____ theta____ kappa____ phi______ frames
    -      -11.4683  -38.0000    0.0000 136
;
_diffrn_measurement_device_type 'Xcalibur, Atlas, Gemini ultra'
_diffrn_measurement_method '\w scans'
_diffrn_orient_matrix_UB_11 -0.0152844000
_diffrn_orient_matrix_UB_12 -0.0440296000
_diffrn_orient_matrix_UB_13 0.0147439000
_diffrn_orient_matrix_UB_21 -0.0561882000
_diffrn_orient_matrix_UB_22 -0.0004479000
_diffrn_orient_matrix_UB_23 -0.0054686000
_diffrn_orient_matrix_UB_31 0.0084227000
_diffrn_orient_matrix_UB_32 -0.0830988000
_diffrn_orient_matrix_UB_33 -0.0077804000
_diffrn_radiation_monochromator graphite
_diffrn_radiation_type MoK\a
_diffrn_radiation_wavelength 0.71073
_diffrn_reflns_av_R_equivalents 0.0419
_diffrn_reflns_av_unetI/netI 0.0602
_diffrn_reflns_Laue_measured_fraction_full 0.996
_diffrn_reflns_Laue_measured_fraction_max 0.996
_diffrn_reflns_limit_h_max 14
_diffrn_reflns_limit_h_min -12
_diffrn_reflns_limit_k_max 9
_diffrn_reflns_limit_k_min -7
_diffrn_reflns_limit_l_max 38
_diffrn_reflns_limit_l_min -48
_diffrn_reflns_number 15110
_diffrn_reflns_point_group_measured_fraction_full 0.996
_diffrn_reflns_point_group_measured_fraction_max 0.996
_diffrn_reflns_theta_full 25.242
_diffrn_reflns_theta_max 25.350
_diffrn_reflns_theta_min 2.882
_diffrn_source 'Enhance (Mo) X-ray Source'
_exptl_absorpt_coefficient_mu 0.185
_exptl_absorpt_correction_T_max 1.00000
_exptl_absorpt_correction_T_min 0.91167
_exptl_absorpt_correction_type multi-scan
_exptl_absorpt_process_details
;
CrysAlisPro, Agilent Technologies,
Version 1.171.35.11 (release 16-05-2011 CrysAlis171 .NET)
(compiled May 16 2011,17:55:39)
Empirical absorption correction using spherical harmonics,
 implemented in SCALE3 ABSPACK scaling algorithm.
;
_exptl_crystal_colour yellow
_exptl_crystal_colour_primary yellow
_exptl_crystal_density_diffrn 1.288
_exptl_crystal_description block
_exptl_crystal_F_000 1504
_exptl_crystal_size_max 0.48
_exptl_crystal_size_mid 0.43
_exptl_crystal_size_min 0.4
_refine_diff_density_max 0.243
_refine_diff_density_min -0.364
_refine_diff_density_rms 0.057
_refine_ls_extinction_method none
_refine_ls_goodness_of_fit_ref 1.059
_refine_ls_hydrogen_treatment constr
_refine_ls_matrix_type full
_refine_ls_number_parameters 473
_refine_ls_number_reflns 6696
_refine_ls_number_restraints 0
_refine_ls_restrained_S_all 1.059
_refine_ls_R_factor_all 0.0723
_refine_ls_R_factor_gt 0.0549
_refine_ls_shift/su_max 0.001
_refine_ls_shift/su_mean 0.000
_refine_ls_structure_factor_coef Fsqd
_refine_ls_weighting_details 'w=1/[\s^2^(Fo^2^)+(0.0501P)^2^+1.6174P] where P=(Fo^2^+2Fc^2^)/3'
_refine_ls_weighting_scheme calc
_refine_ls_wR_factor_gt 0.1199
_refine_ls_wR_factor_ref 0.1334
_reflns_Friedel_coverage 0.000
_reflns_number_gt 5358
_reflns_number_total 6696
_reflns_threshold_expression 'I > 2\s(I)'
_cod_data_source_file c7ra10432d2.cif
_cod_data_source_block 170510_1_xiamin_green
_cod_database_code 7229456
_shelx_shelxl_version_number 2016/6
_chemical_oxdiff_formula 'c10 h10 n2 o8'
_shelx_space_group_comment
;
The symmetry employed for this shelxl refinement is uniquely defined
by the following loop, which should always be used as a source of
symmetry information in preference to the above space-group names.
They are only intended as comments.
;
_shelx_estimated_absorpt_t_max 0.930
_shelx_estimated_absorpt_t_min 0.917
_reflns_odcompleteness_completeness 99.61
_reflns_odcompleteness_iscentric 1
_reflns_odcompleteness_theta 26.32
_olex2_refinement_description
;
1. Fixed Uiso
 At 1.2 times of:
  All C(H) groups
 At 1.5 times of:
  All C(H,H,H) groups
2.a Aromatic/amide H refined with riding coordinates:
 C1(H1), C2(H2), C3(H3), C4(H4), C9(H9), C10(H10), C11(H11), C12(H12),
 C14(H14), C15(H15), C17(H17), C18(H18), C20(H20), C21(H21), C24(H24), C25(H25),
  C26(H26), C27(H27), C32(H32), C33(H33), C34(H34), C35(H35), C37(H37),
 C38(H38), C40(H40), C41(H41), C43(H43), C44(H44)
2.b Idealised Me refined as rotating group:
 C22(H22A,H22B,H22C), C23(H23A,H23B,H23C), C45(H45A,H45B,H45C), C46(H46A,H46B,
 H46C)
;
_olex2_submission_special_instructions 'No special instructions were received'

loop_
_space_group_symop_operation_xyz
'x, y, z'
'-x, y+1/2, -z+1/2'
'-x, -y, -z'
'x, -y-1/2, z-1/2'

loop_
_atom_site_label
_atom_site_type_symbol
_atom_site_fract_x
_atom_site_fract_y
_atom_site_fract_z
_atom_site_U_iso_or_equiv
_atom_site_adp_type
_atom_site_occupancy
_atom_site_site_symmetry_order
_atom_site_calc_flag
_atom_site_refinement_flags_posn
S1 S 0.83245(5) 0.30314(8) 0.17443(2) 0.02842(17) Uani 1 1 d .
N1 N 0.81261(16) 0.1584(2) 0.23237(5) 0.0263(4) Uani 1 1 d .
N2 N 0.61903(17) 0.1373(3) -0.00949(5) 0.0339(5) Uani 1 1 d .
C1 C 1.0067(2) 0.0752(3) 0.24459(6) 0.0317(6) Uani 1 1 d .
H1 H 0.988795 0.021443 0.265059 0.038 Uiso 1 1 calc R
C2 C 1.1150(2) 0.0818(3) 0.23423(6) 0.0334(6) Uani 1 1 d .
H2 H 1.172482 0.034132 0.247919 0.040 Uiso 1 1 calc R
C3 C 1.1413(2) 0.1577(3) 0.20382(6) 0.0321(6) Uani 1 1 d .
H3 H 1.216538 0.160821 0.197181 0.038 Uiso 1 1 calc R
C4 C 1.0604(2) 0.2281(3) 0.18326(6) 0.0289(6) Uani 1 1 d .
H4 H 1.078490 0.278141 0.162478 0.035 Uiso 1 1 calc R
C5 C 0.95127(19) 0.2234(3) 0.19398(6) 0.0236(5) Uani 1 1 d .
C6 C 0.92411(19) 0.1490(3) 0.22448(6) 0.0253(5) Uani 1 1 d .
C7 C 0.7556(2) 0.2357(3) 0.20883(6) 0.0254(5) Uani 1 1 d .
C8 C 0.6374(2) 0.2829(3) 0.21241(6) 0.0258(5) Uani 1 1 d .
C9 C 0.6061(2) 0.3396(3) 0.24405(6) 0.0291(6) Uani 1 1 d .
H9 H 0.659205 0.338254 0.261659 0.035 Uiso 1 1 calc R
C10 C 0.4998(2) 0.3972(3) 0.24991(7) 0.0336(6) Uani 1 1 d .
H10 H 0.480291 0.438527 0.271231 0.040 Uiso 1 1 calc R
C11 C 0.4219(2) 0.3943(3) 0.22451(7) 0.0356(6) Uani 1 1 d .
H11 H 0.348255 0.432870 0.228401 0.043 Uiso 1 1 calc R
C12 C 0.4509(2) 0.3353(3) 0.19337(6) 0.0319(6) Uani 1 1 d .
H12 H 0.395789 0.330654 0.176341 0.038 Uiso 1 1 calc R
C13 C 0.5597(2) 0.2821(3) 0.18635(6) 0.0264(5) Uani 1 1 d .
C14 C 0.5880(2) 0.2278(3) 0.15266(6) 0.0271(5) Uani 1 1 d .
H14 H 0.641634 0.136818 0.150085 0.033 Uiso 1 1 calc R
C15 C 0.5425(2) 0.2991(3) 0.12542(6) 0.0279(5) Uani 1 1 d .
H15 H 0.488202 0.388226 0.128850 0.033 Uiso 1 1 calc R
C16 C 0.56605(19) 0.2565(3) 0.09092(6) 0.0262(5) Uani 1 1 d .
C17 C 0.6568(2) 0.1552(3) 0.08103(6) 0.0289(6) Uani 1 1 d .
H17 H 0.707258 0.111575 0.097371 0.035 Uiso 1 1 calc R
C18 C 0.6751(2) 0.1167(3) 0.04820(6) 0.0281(5) Uani 1 1 d .
H18 H 0.738153 0.048565 0.042434 0.034 Uiso 1 1 calc R
C19 C 0.6018(2) 0.1767(3) 0.02306(6) 0.0265(5) Uani 1 1 d .
C20 C 0.5100(2) 0.2774(3) 0.03292(6) 0.0292(6) Uani 1 1 d .
H20 H 0.458055 0.318939 0.016778 0.035 Uiso 1 1 calc R
C21 C 0.4946(2) 0.3164(3) 0.06587(6) 0.0286(6) Uani 1 1 d .
H21 H 0.432763 0.387061 0.071739 0.034 Uiso 1 1 calc R
C22 C 0.5470(2) 0.2102(3) -0.03518(6) 0.0376(6) Uani 1 1 d .
H22A H 0.470010 0.176512 -0.030933 0.056 Uiso 1 1 calc GR
H22B H 0.569012 0.163700 -0.056733 0.056 Uiso 1 1 calc GR
H22C H 0.553346 0.339751 -0.035227 0.056 Uiso 1 1 calc GR
C23 C 0.7204(2) 0.0496(4) -0.01946(7) 0.0380(6) Uani 1 1 d .
H23A H 0.784506 0.122049 -0.012850 0.057 Uiso 1 1 calc GR
H23B H 0.719496 0.034252 -0.043530 0.057 Uiso 1 1 calc GR
H23C H 0.725637 -0.066639 -0.008737 0.057 Uiso 1 1 calc GR
S2 S 1.07366(5) -0.29061(8) 0.17431(2) 0.02956(17) Uani 1 1 d .
N3 N 1.02121(16) -0.0789(2) 0.12591(5) 0.0248(4) Uani 1 1 d .
N4 N 0.93909(18) -0.3709(3) -0.06547(5) 0.0348(5) Uani 1 1 d .
C24 C 1.2068(2) 0.0214(3) 0.10928(6) 0.0290(6) Uani 1 1 d .
H24 H 1.177786 0.096103 0.092314 0.035 Uiso 1 1 calc R
C25 C 1.3191(2) 0.0105(3) 0.11527(7) 0.0351(6) Uani 1 1 d .
H25 H 1.368103 0.078624 0.102181 0.042 Uiso 1 1 calc R
C26 C 1.3627(2) -0.0977(3) 0.14003(7) 0.0369(6) Uani 1 1 d .
H26 H 1.440708 -0.101674 0.143635 0.044 Uiso 1 1 calc R
C27 C 1.2947(2) -0.1996(3) 0.15947(6) 0.0343(6) Uani 1 1 d .
H27 H 1.324629 -0.274686 0.176230 0.041 Uiso 1 1 calc R
C28 C 1.1804(2) -0.1886(3) 0.15371(6) 0.0262(5) Uani 1 1 d .
C29 C 1.13634(19) -0.0800(3) 0.12874(6) 0.0251(5) Uani 1 1 d .
C30 C 0.9782(2) -0.1814(3) 0.14811(6) 0.0242(5) Uani 1 1 d .
C31 C 0.8589(2) -0.2142(3) 0.15270(6) 0.0250(5) Uani 1 1 d .
C32 C 0.8202(2) -0.2207(3) 0.18508(6) 0.0284(6) Uani 1 1 d .
H32 H 0.870070 -0.198990 0.203050 0.034 Uiso 1 1 calc R
C33 C 0.7103(2) -0.2583(3) 0.19124(6) 0.0315(6) Uani 1 1 d .
H33 H 0.684684 -0.261690 0.213335 0.038 Uiso 1 1 calc R
C34 C 0.6376(2) -0.2909(3) 0.16510(7) 0.0330(6) Uani 1 1 d .
H34 H 0.561987 -0.317358 0.169230 0.040 Uiso 1 1 calc R
C35 C 0.6750(2) -0.2849(3) 0.13299(6) 0.0309(6) Uani 1 1 d .
H35 H 0.623998 -0.306313 0.115295 0.037 Uiso 1 1 calc R
C36 C 0.7859(2) -0.2482(3) 0.12575(6) 0.0252(5) Uani 1 1 d .
C37 C 0.8250(2) -0.2504(3) 0.09161(6) 0.0273(5) Uani 1 1 d .
H37 H 0.890259 -0.184180 0.087309 0.033 Uiso 1 1 calc R
C38 C 0.77911(19) -0.3350(3) 0.06604(6) 0.0270(5) Uani 1 1 d .
H38 H 0.712830 -0.399119 0.070070 0.032 Uiso 1 1 calc R
C39 C 0.82077(19) -0.3390(3) 0.03227(6) 0.0251(5) Uani 1 1 d .
C40 C 0.91599(19) -0.2478(3) 0.02238(6) 0.0271(5) Uani 1 1 d .
H40 H 0.955182 -0.177341 0.038139 0.033 Uiso 1 1 calc R
C41 C 0.9545(2) -0.2571(3) -0.00939(6) 0.0272(5) Uani 1 1 d .
H41 H 1.018858 -0.191914 -0.015076 0.033 Uiso 1 1 calc R
C42 C 0.9007(2) -0.3610(3) -0.03368(6) 0.0265(5) Uani 1 1 d .
C43 C 0.8051(2) -0.4519(3) -0.02392(6) 0.0295(6) Uani 1 1 d .
H43 H 0.765395 -0.522146 -0.039621 0.035 Uiso 1 1 calc R
C44 C 0.7677(2) -0.4410(3) 0.00811(6) 0.0272(5) Uani 1 1 d .
H44 H 0.703162 -0.505686 0.013876 0.033 Uiso 1 1 calc R
C45 C 0.8920(3) -0.4991(3) -0.08830(7) 0.0439(7) Uani 1 1 d .
H45A H 0.933734 -0.497500 -0.108906 0.066 Uiso 1 1 calc GR
H45B H 0.814285 -0.468973 -0.093018 0.066 Uiso 1 1 calc GR
H45C H 0.896197 -0.617605 -0.078439 0.066 Uiso 1 1 calc GR
C46 C 1.0433(2) -0.2876(3) -0.07374(6) 0.0366(6) Uani 1 1 d .
H46A H 1.036778 -0.158887 -0.071135 0.055 Uiso 1 1 calc GR
H46B H 1.061440 -0.315374 -0.096707 0.055 Uiso 1 1 calc GR
H46C H 1.102248 -0.332190 -0.058985 0.055 Uiso 1 1 calc GR

loop_
_atom_site_aniso_label
_atom_site_aniso_U_11
_atom_site_aniso_U_22
_atom_site_aniso_U_33
_atom_site_aniso_U_23
_atom_site_aniso_U_13
_atom_site_aniso_U_12
S1 0.0310(3) 0.0313(3) 0.0230(3) 0.0046(2) 0.0013(3) 0.0016(3)
N1 0.0329(11) 0.0236(10) 0.0223(11) -0.0032(8) 0.0019(9) 0.0003(9)
N2 0.0407(12) 0.0371(12) 0.0238(12) -0.0019(9) -0.0068(9) 0.0101(10)
C1 0.0450(15) 0.0303(13) 0.0197(14) -0.0030(10) -0.0010(11) 0.0098(12)
C2 0.0369(14) 0.0334(13) 0.0296(15) -0.0054(11) -0.0103(11) 0.0090(12)
C3 0.0296(13) 0.0321(13) 0.0345(15) -0.0104(11) -0.0003(11) 0.0027(11)
C4 0.0354(14) 0.0221(12) 0.0293(14) -0.0036(10) 0.0043(11) -0.0023(11)
C5 0.0309(13) 0.0189(11) 0.0211(13) -0.0035(9) -0.0028(10) -0.0004(10)
C6 0.0335(13) 0.0227(11) 0.0197(13) -0.0068(10) -0.0001(10) 0.0020(11)
C7 0.0339(13) 0.0197(11) 0.0226(13) -0.0017(9) 0.0003(10) 0.0003(10)
C8 0.0316(13) 0.0200(11) 0.0260(13) 0.0012(10) 0.0045(10) -0.0024(10)
C9 0.0353(14) 0.0267(12) 0.0255(14) -0.0001(10) 0.0026(11) -0.0020(11)
C10 0.0390(15) 0.0299(13) 0.0323(15) -0.0029(11) 0.0106(12) -0.0011(12)
C11 0.0311(14) 0.0323(14) 0.0437(17) 0.0005(12) 0.0093(12) 0.0028(12)
C12 0.0292(13) 0.0360(14) 0.0306(15) 0.0022(11) -0.0006(11) -0.0029(12)
C13 0.0298(13) 0.0204(11) 0.0291(14) 0.0031(10) 0.0051(10) -0.0035(10)
C14 0.0279(13) 0.0242(12) 0.0294(14) -0.0012(10) 0.0007(10) -0.0024(10)
C15 0.0268(13) 0.0253(12) 0.0315(14) -0.0010(10) 0.0011(10) -0.0008(11)
C16 0.0269(13) 0.0217(12) 0.0300(14) 0.0031(10) -0.0032(10) -0.0033(10)
C17 0.0298(13) 0.0295(13) 0.0271(14) 0.0035(10) -0.0066(10) 0.0000(11)
C18 0.0293(13) 0.0279(13) 0.0269(14) -0.0006(10) -0.0037(10) 0.0023(11)
C19 0.0309(13) 0.0208(12) 0.0276(14) 0.0017(10) -0.0031(10) -0.0054(11)
C20 0.0293(13) 0.0270(12) 0.0310(15) 0.0067(10) -0.0059(11) -0.0019(11)
C21 0.0283(13) 0.0246(12) 0.0331(15) 0.0049(10) 0.0011(11) 0.0004(11)
C22 0.0505(17) 0.0335(14) 0.0286(15) 0.0016(11) -0.0084(12) 0.0024(13)
C23 0.0457(16) 0.0404(15) 0.0280(15) 0.0007(12) -0.0004(12) 0.0073(13)
S2 0.0363(4) 0.0294(3) 0.0230(3) 0.0046(2) 0.0007(3) -0.0004(3)
N3 0.0304(11) 0.0244(10) 0.0196(11) -0.0020(8) -0.0017(8) -0.0016(9)
N4 0.0460(13) 0.0374(12) 0.0208(12) -0.0034(9) -0.0031(9) -0.0023(11)
C24 0.0338(13) 0.0324(13) 0.0207(13) 0.0018(10) -0.0001(10) -0.0027(11)
C25 0.0315(14) 0.0408(15) 0.0329(16) 0.0019(12) 0.0039(11) -0.0061(12)
C26 0.0280(13) 0.0434(15) 0.0392(17) -0.0019(13) -0.0024(11) -0.0013(13)
C27 0.0355(14) 0.0360(14) 0.0313(15) 0.0000(11) -0.0067(11) 0.0082(12)
C28 0.0320(13) 0.0274(12) 0.0192(13) -0.0029(10) 0.0018(10) 0.0010(11)
C29 0.0319(13) 0.0240(12) 0.0194(13) -0.0033(9) 0.0010(10) 0.0000(11)
C30 0.0334(13) 0.0210(12) 0.0181(12) -0.0017(9) -0.0001(10) -0.0042(10)
C31 0.0328(13) 0.0172(11) 0.0251(13) 0.0001(9) 0.0027(10) -0.0041(10)
C32 0.0371(14) 0.0214(12) 0.0268(14) -0.0024(10) 0.0032(11) 0.0019(11)
C33 0.0352(14) 0.0297(13) 0.0301(15) 0.0027(11) 0.0130(11) 0.0025(11)
C34 0.0309(14) 0.0280(13) 0.0404(16) 0.0035(11) 0.0091(12) 0.0012(11)
C35 0.0308(13) 0.0289(13) 0.0331(15) 0.0025(11) 0.0017(11) -0.0031(11)
C36 0.0317(13) 0.0197(11) 0.0242(13) 0.0020(9) 0.0024(10) 0.0001(10)
C37 0.0267(12) 0.0285(13) 0.0267(14) 0.0038(10) 0.0009(10) -0.0021(11)
C38 0.0279(13) 0.0244(12) 0.0287(14) 0.0030(10) -0.0007(10) -0.0019(11)
C39 0.0263(12) 0.0249(12) 0.0239(13) 0.0019(10) -0.0054(10) 0.0010(10)
C40 0.0285(13) 0.0282(12) 0.0245(14) -0.0004(10) -0.0063(10) -0.0029(11)
C41 0.0278(13) 0.0277(12) 0.0261(14) 0.0029(10) -0.0033(10) -0.0038(11)
C42 0.0349(13) 0.0220(11) 0.0225(13) 0.0028(10) -0.0028(10) 0.0056(11)
C43 0.0355(14) 0.0243(12) 0.0283(14) -0.0007(10) -0.0103(11) 0.0001(11)
C44 0.0306(13) 0.0232(12) 0.0276(14) 0.0036(10) -0.0050(10) -0.0026(11)
C45 0.0648(19) 0.0411(16) 0.0256(16) -0.0077(12) -0.0021(13) 0.0032(15)
C46 0.0436(16) 0.0398(15) 0.0265(15) 0.0035(11) 0.0037(12) 0.0063(13)

loop_
_atom_type_symbol
_atom_type_description
_atom_type_scat_dispersion_real
_atom_type_scat_dispersion_imag
_atom_type_scat_source
C C 0.0033 0.0016 'International Tables Vol C Tables 4.2.6.8 and 6.1.1.4'
H H 0.0000 0.0000 'International Tables Vol C Tables 4.2.6.8 and 6.1.1.4'
N N 0.0061 0.0033 'International Tables Vol C Tables 4.2.6.8 and 6.1.1.4'
S S 0.1246 0.1234 'International Tables Vol C Tables 4.2.6.8 and 6.1.1.4'

loop_
_geom_angle_atom_site_label_1
_geom_angle_atom_site_label_2
_geom_angle_atom_site_label_3
_geom_angle
C5 S1 C7 88.88(11)
C7 N1 C6 110.9(2)
C19 N2 C22 120.5(2)
C19 N2 C23 120.5(2)
C22 N2 C23 118.1(2)
C2 C1 H1 120.6
C2 C1 C6 118.7(2)
C6 C1 H1 120.6
C1 C2 H2 119.6
C1 C2 C3 120.7(2)
C3 C2 H2 119.6
C2 C3 H3 119.3
C4 C3 C2 121.4(2)
C4 C3 H3 119.3
C3 C4 H4 121.1
C3 C4 C5 117.7(2)
C5 C4 H4 121.1
C4 C5 S1 128.85(19)
C4 C5 C6 121.4(2)
C6 C5 S1 109.78(17)
N1 C6 C1 124.9(2)
N1 C6 C5 115.0(2)
C1 C6 C5 120.0(2)
N1 C7 S1 115.38(18)
N1 C7 C8 122.3(2)
C8 C7 S1 121.90(17)
C9 C8 C7 115.8(2)
C13 C8 C7 124.1(2)
C13 C8 C9 120.1(2)
C8 C9 H9 119.5
C10 C9 C8 121.1(2)
C10 C9 H9 119.5
C9 C10 H10 120.3
C9 C10 C11 119.4(2)
C11 C10 H10 120.3
C10 C11 H11 119.9
C10 C11 C12 120.2(2)
C12 C11 H11 119.9
C11 C12 H12 119.2
C11 C12 C13 121.7(2)
C13 C12 H12 119.2
C8 C13 C12 117.5(2)
C8 C13 C14 122.6(2)
C12 C13 C14 119.9(2)
C13 C14 H14 118.2
C15 C14 C13 123.7(2)
C15 C14 H14 118.2
C14 C15 H15 116.0
C14 C15 C16 127.9(2)
C16 C15 H15 116.0
C17 C16 C15 123.9(2)
C21 C16 C15 119.7(2)
C21 C16 C17 116.5(2)
C16 C17 H17 119.1
C18 C17 C16 121.9(2)
C18 C17 H17 119.1
C17 C18 H18 119.4
C17 C18 C19 121.2(2)
C19 C18 H18 119.4
N2 C19 C18 121.4(2)
N2 C19 C20 121.5(2)
C20 C19 C18 117.1(2)
C19 C20 H20 119.8
C21 C20 C19 120.5(2)
C21 C20 H20 119.8
C16 C21 H21 118.6
C20 C21 C16 122.8(2)
C20 C21 H21 118.6
N2 C22 H22A 109.5
N2 C22 H22B 109.5
N2 C22 H22C 109.5
H22A C22 H22B 109.5
H22A C22 H22C 109.5
H22B C22 H22C 109.5
N2 C23 H23A 109.5
N2 C23 H23B 109.5
N2 C23 H23C 109.5
H23A C23 H23B 109.5
H23A C23 H23C 109.5
H23B C23 H23C 109.5
C28 S2 C30 89.20(11)
C30 N3 C29 110.4(2)
C42 N4 C45 119.9(2)
C42 N4 C46 119.9(2)
C45 N4 C46 118.4(2)
C25 C24 H24 120.8
C25 C24 C29 118.3(2)
C29 C24 H24 120.8
C24 C25 H25 119.3
C24 C25 C26 121.5(2)
C26 C25 H25 119.3
C25 C26 H26 119.4
C27 C26 C25 121.2(2)
C27 C26 H26 119.4
C26 C27 H27 121.1
C26 C27 C28 117.7(2)
C28 C27 H27 121.1
C27 C28 S2 129.4(2)
C27 C28 C29 121.2(2)
C29 C28 S2 109.42(18)
N3 C29 C24 124.4(2)
N3 C29 C28 115.5(2)
C24 C29 C28 120.1(2)
N3 C30 S2 115.52(18)
N3 C30 C31 126.0(2)
C31 C30 S2 118.45(16)
C32 C31 C30 117.7(2)
C32 C31 C36 120.2(2)
C36 C31 C30 122.0(2)
C31 C32 H32 119.6
C33 C32 C31 120.8(2)
C33 C32 H32 119.6
C32 C33 H33 120.1
C32 C33 C34 119.7(2)
C34 C33 H33 120.1
C33 C34 H34 120.0
C35 C34 C33 120.0(2)
C35 C34 H34 120.0
C34 C35 H35 119.0
C34 C35 C36 122.0(2)
C36 C35 H35 119.0
C31 C36 C37 121.5(2)
C35 C36 C31 117.3(2)
C35 C36 C37 121.1(2)
C36 C37 H37 116.5
C38 C37 C36 127.0(2)
C38 C37 H37 116.5
C37 C38 H38 116.9
C37 C38 C39 126.3(2)
C39 C38 H38 116.9
C40 C39 C38 123.4(2)
C44 C39 C38 120.4(2)
C44 C39 C40 116.1(2)
C39 C40 H40 118.9
C41 C40 C39 122.1(2)
C41 C40 H40 118.9
C40 C41 H41 119.3
C40 C41 C42 121.5(2)
C42 C41 H41 119.3
N4 C42 C41 121.7(2)
N4 C42 C43 121.7(2)
C43 C42 C41 116.6(2)
C42 C43 H43 119.5
C44 C43 C42 121.1(2)
C44 C43 H43 119.5
C39 C44 H44 118.7
C43 C44 C39 122.6(2)
C43 C44 H44 118.7
N4 C45 H45A 109.5
N4 C45 H45B 109.5
N4 C45 H45C 109.5
H45A C45 H45B 109.5
H45A C45 H45C 109.5
H45B C45 H45C 109.5
N4 C46 H46A 109.5
N4 C46 H46B 109.5
N4 C46 H46C 109.5
H46A C46 H46B 109.5
H46A C46 H46C 109.5
H46B C46 H46C 109.5

loop_
_geom_bond_atom_site_label_1
_geom_bond_atom_site_label_2
_geom_bond_distance
S1 C5 1.733(2)
S1 C7 1.759(2)
N1 C6 1.388(3)
N1 C7 1.303(3)
N2 C19 1.369(3)
N2 C22 1.452(3)
N2 C23 1.452(3)
C1 H1 0.9500
C1 C2 1.378(3)
C1 C6 1.391(3)
C2 H2 0.9500
C2 C3 1.397(4)
C3 H3 0.9500
C3 C4 1.378(4)
C4 H4 0.9500
C4 C5 1.392(3)
C5 C6 1.399(3)
C7 C8 1.478(3)
C8 C9 1.406(3)
C8 C13 1.398(3)
C9 H9 0.9500
C9 C10 1.377(3)
C10 H10 0.9500
C10 C11 1.381(4)
C11 H11 0.9500
C11 C12 1.386(3)
C12 H12 0.9500
C12 C13 1.405(3)
C13 C14 1.468(3)
C14 H14 0.9500
C14 C15 1.336(3)
C15 H15 0.9500
C15 C16 1.463(3)
C16 C17 1.398(3)
C16 C21 1.394(3)
C17 H17 0.9500
C17 C18 1.380(3)
C18 H18 0.9500
C18 C19 1.410(3)
C19 C20 1.406(3)
C20 H20 0.9500
C20 C21 1.380(3)
C21 H21 0.9500
C22 H22A 0.9800
C22 H22B 0.9800
C22 H22C 0.9800
C23 H23A 0.9800
C23 H23B 0.9800
C23 H23C 0.9800
S2 C28 1.725(2)
S2 C30 1.757(2)
N3 C29 1.391(3)
N3 C30 1.299(3)
N4 C42 1.375(3)
N4 C45 1.447(3)
N4 C46 1.448(3)
C24 H24 0.9500
C24 C25 1.374(3)
C24 C29 1.395(3)
C25 H25 0.9500
C25 C26 1.389(4)
C26 H26 0.9500
C26 C27 1.378(4)
C27 H27 0.9500
C27 C28 1.396(3)
C28 C29 1.398(3)
C30 C31 1.473(3)
C31 C32 1.398(3)
C31 C36 1.413(3)
C32 H32 0.9500
C32 C33 1.381(3)
C33 H33 0.9500
C33 C34 1.385(4)
C34 H34 0.9500
C34 C35 1.382(3)
C35 H35 0.9500
C35 C36 1.401(3)
C36 C37 1.466(3)
C37 H37 0.9500
C37 C38 1.329(3)
C38 H38 0.9500
C38 C39 1.463(3)
C39 C40 1.402(3)
C39 C44 1.392(3)
C40 H40 0.9500
C40 C41 1.375(3)
C41 H41 0.9500
C41 C42 1.406(3)
C42 C43 1.403(3)
C43 H43 0.9500
C43 C44 1.381(3)
C44 H44 0.9500
C45 H45A 0.9800
C45 H45B 0.9800
C45 H45C 0.9800
C46 H46A 0.9800
C46 H46B 0.9800
C46 H46C 0.9800
